data_4132645
loop_
_publ_author_name
'Chen, Jiawei'
'Yassin, Nadine'
'Gunasekara, Thilina'
'Norton, Jack R.'
'Rauch, Michael'

_publ_section_title
;
 Insertion of Isonitriles into the M-C Bonds of Group 4 Dialkyl Complexes.
;
_journal_issue 28
_journal_name_full 'Journal of the American Chemical Society'
_journal_page_first 8980
_journal_page_last 8989
_journal_paper_doi 10.1021/jacs.8b05377
_journal_volume 140
_journal_year 2018
_chemical_formula_sum 'C21 H37 N Si Ti'
_chemical_formula_weight 379.50
_space_group_crystal_system orthorhombic
_space_group_IT_number 62
_space_group_name_Hall '-P 2ac 2n'
_space_group_name_H-M_alt 'P n m a'
_atom_sites_solution_hydrogens mixed
_audit_creation_method SHELXL-2014/7
_cell_angle_alpha 90
_cell_angle_beta 90
_cell_angle_gamma 90
_cell_formula_units_Z 4
_cell_length_a 10.9353(11)
_cell_length_b 13.4608(14)
_cell_length_c 14.6526(15)
_cell_measurement_reflns_used 9436
_cell_measurement_temperature 190(2)
_cell_measurement_theta_max 30.46
_cell_measurement_theta_min 2.32
_cell_volume 2156.8(4)
_computing_cell_refinement 'Bruker SAINT'
_computing_data_collection 'Bruker APEX2'
_computing_data_reduction 'Bruker SAINT'
_computing_molecular_graphics 'Bruker SHELXTL'
_computing_publication_material 'Bruker SHELXTL'
_computing_structure_refinement 'SHELXL-2014/7 (Sheldrick, 2014)'
_computing_structure_solution 'SHELXS-97 (Sheldrick 2008)'
_diffrn_ambient_temperature 190(2)
_diffrn_measured_fraction_theta_full 1.000
_diffrn_measured_fraction_theta_max 1.000
_diffrn_measurement_device_type 'Bruker APEX-II CCD'
_diffrn_measurement_method '\f and \w scans'
_diffrn_radiation_type MoK\a
_diffrn_radiation_wavelength 0.71073
_diffrn_reflns_av_R_equivalents 0.0479
_diffrn_reflns_av_unetI/netI 0.0225
_diffrn_reflns_Laue_measured_fraction_full 1.000
_diffrn_reflns_Laue_measured_fraction_max 1.000
_diffrn_reflns_limit_h_max 15
_diffrn_reflns_limit_h_min -15
_diffrn_reflns_limit_k_max 19
_diffrn_reflns_limit_k_min -19
_diffrn_reflns_limit_l_max 20
_diffrn_reflns_limit_l_min -20
_diffrn_reflns_number 33935
_diffrn_reflns_point_group_measured_fraction_full 1.000
_diffrn_reflns_point_group_measured_fraction_max 1.000
_diffrn_reflns_theta_full 25.000
_diffrn_reflns_theta_max 30.459
_diffrn_reflns_theta_min 2.054
_exptl_absorpt_coefficient_mu 0.455
_exptl_absorpt_correction_T_max 0.7461
_exptl_absorpt_correction_T_min 0.6486
_exptl_absorpt_correction_type empirical
_exptl_absorpt_process_details sadabs
_exptl_crystal_colour brown
_exptl_crystal_density_diffrn 1.169
_exptl_crystal_description block
_exptl_crystal_F_000 824
_exptl_crystal_size_max 0.650
_exptl_crystal_size_mid 0.300
_exptl_crystal_size_min 0.180
_refine_diff_density_max 0.877
_refine_diff_density_min -1.071
_refine_diff_density_rms 0.085
_refine_ls_extinction_method none
_refine_ls_goodness_of_fit_ref 1.023
_refine_ls_hydrogen_treatment mixed
_refine_ls_matrix_type full
_refine_ls_number_parameters 129
_refine_ls_number_reflns 3413
_refine_ls_number_restraints 21
_refine_ls_restrained_S_all 411.122
_refine_ls_R_factor_all 0.0598
_refine_ls_R_factor_gt 0.0518
_refine_ls_shift/su_max 0.000
_refine_ls_shift/su_mean 0.000
_refine_ls_structure_factor_coef Fsqd
_refine_ls_weighting_details 'w=1/[\s^2^(Fo^2^)+(0.0757P)^2^+1.8678P] where P=(Fo^2^+2Fc^2^)/3'
_refine_ls_weighting_scheme calc
_refine_ls_wR_factor_gt 0.1397
_refine_ls_wR_factor_ref 0.1494
_reflns_Friedel_coverage 0.000
_reflns_number_gt 2950
_reflns_number_total 3413
_reflns_threshold_expression 'I > 2\s(I)'
_cod_data_source_file ja8b05377_si_001.cif
_cod_data_source_block tidis10
_cod_database_code 4132645
_shelx_shelxl_version_number 2014/7
_shelx_space_group_comment
; 
The symmetry employed for this shelxl refinement is uniquely defined 
by the following loop, which should always be used as a source of 
symmetry information in preference to the above space-group names. 
They are only intended as comments. 
;
_shelx_estimated_absorpt_t_min 0.756
_shelx_estimated_absorpt_t_max 0.923

loop_
_space_group_symop_operation_xyz
'x, y, z'
'-x+1/2, -y, z+1/2'
'-x, y+1/2, -z'
'x+1/2, -y+1/2, -z+1/2'
'-x, -y, -z'
'x-1/2, y, -z-1/2'
'x, -y-1/2, z'
'-x-1/2, y-1/2, z-1/2'

loop_
_atom_site_label
_atom_site_type_symbol
_atom_site_fract_x
_atom_site_fract_y
_atom_site_fract_z
_atom_site_U_iso_or_equiv
_atom_site_adp_type
_atom_site_occupancy
_atom_site_site_symmetry_order
_atom_site_calc_flag
_atom_site_refinement_flags_posn
_atom_site_refinement_flags_adp
_atom_site_refinement_flags_occupancy
Ti1 Ti 0.36603(3) 0.2500 0.57980(3) 0.02699(14) Uani 1 2 d S T P
Si1 Si 0.12817(6) 0.2500 0.48890(5) 0.03213(18) Uani 1 2 d S T P
N1 N 0.28025(19) 0.2500 0.45753(13) 0.0338(5) Uani 1 2 d S T P
C1 C 0.50697(18) 0.35395(16) 0.61619(16) 0.0435(4) Uani 1 1 d . . .
H1A H 0.4886 0.4240 0.6009 0.052 Uiso 1 1 calc R U .
H1B H 0.5384 0.3470 0.6792 0.052 Uiso 1 1 calc R U .
C2 C 0.57676(16) 0.30077(17) 0.54733(13) 0.0420(5) Uani 1 1 d . . .
C3 C 0.6467(2) 0.3631(3) 0.4783(2) 0.0819(11) Uani 1 1 d . . .
H3A H 0.7280 0.3786 0.5025 0.123 Uiso 1 1 calc R U .
H3B H 0.6020 0.4249 0.4667 0.123 Uiso 1 1 calc R U .
H3C H 0.6550 0.3258 0.4211 0.123 Uiso 1 1 calc R U .
C11 C 0.16098(19) 0.2500 0.61332(15) 0.0248(4) Uani 1 2 d S T P
C12 C 0.21016(15) 0.33490(13) 0.65890(12) 0.0327(4) Uani 1 1 d . . .
C13 C 0.28518(16) 0.30194(19) 0.73083(12) 0.0469(5) Uani 1 1 d . . .
C14 C 0.1835(2) 0.44245(16) 0.6391(2) 0.0631(8) Uani 1 1 d . . .
H14A H 0.1040 0.4604 0.6652 0.095 Uiso 1 1 calc R U .
H14B H 0.1819 0.4530 0.5730 0.095 Uiso 1 1 calc R U .
H14C H 0.2474 0.4840 0.6664 0.095 Uiso 1 1 calc R U .
C15 C 0.3466(2) 0.3668(4) 0.8010(2) 0.0930(14) Uani 1 1 d . . .
H15A H 0.2892 0.3807 0.8507 0.139 Uiso 1 1 calc R U .
H15B H 0.3720 0.4293 0.7725 0.139 Uiso 1 1 calc R U .
H15C H 0.4185 0.3324 0.8254 0.139 Uiso 1 1 calc R U .
C21 C 0.0343(3) 0.1402(3) 0.45280(18) 0.0873(12) Uani 1 1 d . . .
H21A H -0.0059 0.1547 0.3945 0.131 Uiso 1 1 calc R U .
H21B H -0.0278 0.1263 0.4993 0.131 Uiso 1 1 calc R U .
H21C H 0.0875 0.0821 0.4457 0.131 Uiso 1 1 calc R U .
C31 C 0.3198(3) 0.2500 0.36111(18) 0.0473(7) Uani 1 2 d DS T P
C32 C 0.3954(6) 0.3398(4) 0.3415(3) 0.137(2) Uani 1 1 d . U .
H32A H 0.4730 0.3352 0.3747 0.206 Uiso 1 1 calc R U .
H32B H 0.3512 0.3994 0.3612 0.206 Uiso 1 1 calc R U .
H32C H 0.4117 0.3437 0.2759 0.206 Uiso 1 1 calc R U .
C33 C 0.2136(5) 0.2500 0.2940(3) 0.153(3) Uani 1 2 d DS TU P
H33A H 0.1652(6) 0.3107(4) 0.3033(4) 0.229 Uiso 1 1 d D U .
H33B H 0.2464(6) 0.2500 0.2317(2) 0.229 Uiso 1 2 d DS U P

loop_
_atom_site_aniso_label
_atom_site_aniso_U_11
_atom_site_aniso_U_22
_atom_site_aniso_U_33
_atom_site_aniso_U_23
_atom_site_aniso_U_13
_atom_site_aniso_U_12
Ti1 0.01649(19) 0.0440(3) 0.0205(2) 0.000 0.00054(12) 0.000
Si1 0.0202(3) 0.0498(4) 0.0264(3) 0.000 -0.0038(2) 0.000
N1 0.0228(8) 0.0582(14) 0.0203(8) 0.000 -0.0011(7) 0.000
C1 0.0333(9) 0.0444(10) 0.0528(11) -0.0002(9) 0.0080(8) -0.0093(8)
C2 0.0222(7) 0.0685(13) 0.0353(9) 0.0085(9) 0.0044(6) -0.0050(8)
C3 0.0439(13) 0.133(3) 0.0692(18) 0.044(2) 0.0165(12) -0.0124(16)
C11 0.0170(8) 0.0312(10) 0.0262(10) 0.000 0.0017(7) 0.000
C12 0.0225(7) 0.0376(8) 0.0380(8) -0.0102(7) 0.0083(6) -0.0037(6)
C13 0.0231(7) 0.0893(15) 0.0282(8) -0.0184(9) 0.0048(6) -0.0084(8)
C14 0.0491(12) 0.0331(10) 0.107(2) -0.0126(12) 0.0266(14) -0.0041(9)
C15 0.0402(12) 0.185(4) 0.0532(15) -0.065(2) 0.0094(11) -0.0305(18)
C21 0.091(2) 0.127(3) 0.0439(13) -0.0059(16) -0.0117(14) -0.073(2)
C31 0.0308(12) 0.089(2) 0.0225(11) 0.000 -0.0005(9) 0.000
C32 0.226(5) 0.132(3) 0.0541(18) 0.025(2) 0.039(3) -0.070(4)
C33 0.059(3) 0.367(9) 0.0312(18) 0.000 -0.0111(18) 0.000

loop_
_atom_type_symbol
_atom_type_description
_atom_type_scat_dispersion_real
_atom_type_scat_dispersion_imag
_atom_type_scat_source
C C 0.0033 0.0016 'International Tables Vol C Tables 4.2.6.8 and 6.1.1.4'
H H 0.0000 0.0000 'International Tables Vol C Tables 4.2.6.8 and 6.1.1.4'
N N 0.0061 0.0033 'International Tables Vol C Tables 4.2.6.8 and 6.1.1.4'
Si Si 0.0817 0.0704 'International Tables Vol C Tables 4.2.6.8 and 6.1.1.4'
Ti Ti 0.2776 0.4457 'International Tables Vol C Tables 4.2.6.8 and 6.1.1.4'

loop_
_geom_angle_atom_site_label_1
_geom_angle_atom_site_label_2
_geom_angle_atom_site_label_3
_geom_angle
_geom_angle_site_symmetry_1
_geom_angle_site_symmetry_3
N1 Ti1 C1 123.54(7) . 7_565
N1 Ti1 C1 123.54(7) . .
C1 Ti1 C1 81.26(12) 7_565 .
N1 Ti1 C11 74.72(8) . .
C1 Ti1 C11 130.35(6) 7_565 .
C1 Ti1 C11 130.35(6) . .
N1 Ti1 C12 95.75(7) . .
C1 Ti1 C12 135.43(8) 7_565 .
C1 Ti1 C12 94.64(7) . .
C11 Ti1 C12 35.74(5) . .
N1 Ti1 C12 95.75(7) . 7_565
C1 Ti1 C12 94.64(7) 7_565 7_565
C1 Ti1 C12 135.43(8) . 7_565
C11 Ti1 C12 35.74(5) . 7_565
C12 Ti1 C12 58.01(9) . 7_565
N1 Ti1 C2 105.32(7) . .
C1 Ti1 C2 63.59(8) 7_565 .
C1 Ti1 C2 36.10(8) . .
C11 Ti1 C2 163.79(5) . .
C12 Ti1 C2 129.82(7) . .
C12 Ti1 C2 155.63(7) 7_565 .
N1 Ti1 C2 105.32(7) . 7_565
C1 Ti1 C2 36.10(8) 7_565 7_565
C1 Ti1 C2 63.59(8) . 7_565
C11 Ti1 C2 163.79(5) . 7_565
C12 Ti1 C2 155.63(7) . 7_565
C12 Ti1 C2 129.82(7) 7_565 7_565
C2 Ti1 C2 32.39(11) . 7_565
N1 Ti1 C13 128.63(7) . 7_565
C1 Ti1 C13 81.42(7) 7_565 7_565
C1 Ti1 C13 102.57(8) . 7_565
C11 Ti1 C13 57.42(7) . 7_565
C12 Ti1 C13 56.00(7) . 7_565
C12 Ti1 C13 33.68(7) 7_565 7_565
C2 Ti1 C13 125.90(7) . 7_565
C2 Ti1 C13 115.42(7) 7_565 7_565
N1 Ti1 C13 128.63(7) . .
C1 Ti1 C13 102.57(8) 7_565 .
C1 Ti1 C13 81.42(7) . .
C11 Ti1 C13 57.42(7) . .
C12 Ti1 C13 33.68(7) . .
C12 Ti1 C13 56.00(7) 7_565 .
C2 Ti1 C13 115.42(7) . .
C2 Ti1 C13 125.90(7) 7_565 .
C13 Ti1 C13 32.70(12) 7_565 .
N1 Ti1 Si1 35.25(6) . .
C1 Ti1 Si1 138.72(6) 7_565 .
C1 Ti1 Si1 138.72(6) . .
C11 Ti1 Si1 39.47(6) . .
C12 Ti1 Si1 65.19(5) . .
C12 Ti1 Si1 65.19(5) 7_565 .
C2 Ti1 Si1 138.47(5) . .
C2 Ti1 Si1 138.47(5) 7_565 .
C13 Ti1 Si1 95.12(5) 7_565 .
C13 Ti1 Si1 95.12(5) . .
N1 Si1 C11 94.31(9) . .
N1 Si1 C21 116.89(14) . .
C11 Si1 C21 112.48(10) . .
N1 Si1 C21 116.89(14) . 7_565
C11 Si1 C21 112.48(10) . 7_565
C21 Si1 C21 104.0(3) . 7_565
N1 Si1 Ti1 42.56(7) . .
C11 Si1 Ti1 51.75(7) . .
C21 Si1 Ti1 127.99(14) . .
C21 Si1 Ti1 127.99(14) 7_565 .
C31 N1 Si1 122.46(16) . .
C31 N1 Ti1 135.35(17) . .
Si1 N1 Ti1 102.19(10) . .
C2 C1 Ti1 83.32(12) . .
C2 C2 C1 119.50(12) 7_565 .
C2 C2 C3 123.5(2) 7_565 .
C1 C2 C3 117.0(2) . .
C2 C2 Ti1 73.80(5) 7_565 .
C1 C2 Ti1 60.58(10) . .
C3 C2 Ti1 139.10(16) . .
C12 C11 C12 106.2(2) . 7_565
C12 C11 Si1 122.09(11) . .
C12 C11 Si1 122.09(11) 7_565 .
C12 C11 Ti1 74.47(10) . .
C12 C11 Ti1 74.47(10) 7_565 .
Si1 C11 Ti1 88.78(9) . .
C13 C12 C11 108.50(18) . .
C13 C12 C14 124.1(2) . .
C11 C12 C14 127.4(2) . .
C13 C12 Ti1 78.10(11) . .
C11 C12 Ti1 69.79(10) . .
C14 C12 Ti1 120.78(14) . .
C13 C13 C12 108.37(12) 7_565 .
C13 C13 C15 125.4(2) 7_565 .
C12 C13 C15 126.0(3) . .
C13 C13 Ti1 73.65(6) 7_565 .
C12 C13 Ti1 68.22(9) . .
C15 C13 Ti1 127.78(14) . .
N1 C31 C32 110.2(2) . .
N1 C31 C32 110.2(2) . 7_565
C32 C31 C32 108.2(5) . 7_565
N1 C31 C33 113.2(3) . .
C32 C31 C33 107.4(3) . .
C32 C31 C33 107.4(3) 7_565 .

loop_
_geom_bond_atom_site_label_1
_geom_bond_atom_site_label_2
_geom_bond_distance
_geom_bond_site_symmetry_2
Ti1 N1 2.022(2) .
Ti1 C1 2.149(2) 7_565
Ti1 C1 2.149(2) .
Ti1 C11 2.295(2) .
Ti1 C12 2.3569(16) .
Ti1 C12 2.3569(16) 7_565
Ti1 C2 2.4502(18) .
Ti1 C2 2.4502(18) 7_565
Ti1 C13 2.4834(18) 7_565
Ti1 C13 2.4835(18) .
Ti1 Si1 2.9223(8) .
Si1 N1 1.725(2) .
Si1 C11 1.858(2) .
Si1 C21 1.876(3) .
Si1 C21 1.876(3) 7_565
N1 C31 1.478(3) .
C1 C2 1.454(3) .
C2 C2 1.367(5) 7_565
C2 C3 1.520(3) .
C11 C12 1.429(2) .
C11 C12 1.429(2) 7_565
C12 C13 1.407(3) .
C12 C14 1.505(3) .
C13 C13 1.398(5) 7_565
C13 C15 1.506(3) .
C31 C32 1.492(4) .
C31 C32 1.492(4) 7_565
C31 C33 1.522(5) .

loop_
_geom_torsion_atom_site_label_1
_geom_torsion_atom_site_label_2
_geom_torsion_atom_site_label_3
_geom_torsion_atom_site_label_4
_geom_torsion
_geom_torsion_site_symmetry_1
_geom_torsion_site_symmetry_4
C11 Si1 N1 C31 180.000(0) . .
C21 Si1 N1 C31 62.08(12) . .
C21 Si1 N1 C31 -62.09(12) 7_565 .
Ti1 Si1 N1 C31 180.000(0) . .
C11 Si1 N1 Ti1 0.0 . .
C21 Si1 N1 Ti1 -117.92(12) . .
C21 Si1 N1 Ti1 117.91(12) 7_565 .
Ti1 C1 C2 C2 -46.61(10) . 7_565
Ti1 C1 C2 C3 133.36(18) . .
N1 Si1 C11 C12 70.77(15) . .
C21 Si1 C11 C12 -167.8(2) . .
C21 Si1 C11 C12 -50.7(2) 7_565 .
Ti1 Si1 C11 C12 70.77(15) . .
N1 Si1 C11 C12 -70.77(15) . 7_565
C21 Si1 C11 C12 50.7(2) . 7_565
C21 Si1 C11 C12 167.8(2) 7_565 7_565
Ti1 Si1 C11 C12 -70.77(15) . 7_565
N1 Si1 C11 Ti1 0.0 . .
C21 Si1 C11 Ti1 121.47(16) . .
C21 Si1 C11 Ti1 -121.47(16) 7_565 .
C12 C11 C12 C13 -0.9(2) 7_565 .
Si1 C11 C12 C13 -147.66(14) . .
Ti1 C11 C12 C13 -69.21(12) . .
C12 C11 C12 C14 -177.84(14) 7_565 .
Si1 C11 C12 C14 35.5(3) . .
Ti1 C11 C12 C14 113.89(19) . .
C12 C11 C12 Ti1 68.27(14) 7_565 .
Si1 C11 C12 Ti1 -78.44(13) . .
C11 C12 C13 C13 0.60(15) . 7_565
C14 C12 C13 C13 177.62(15) . 7_565
Ti1 C12 C13 C13 -63.12(5) . 7_565
C11 C12 C13 C15 -174.61(19) . .
C14 C12 C13 C15 2.4(3) . .
Ti1 C12 C13 C15 121.68(19) . .
C11 C12 C13 Ti1 63.72(12) . .
C14 C12 C13 Ti1 -119.26(18) . .
Si1 N1 C31 C32 120.3(3) . .
Ti1 N1 C31 C32 -59.7(3) . .
Si1 N1 C31 C32 -120.3(3) . 7_565
Ti1 N1 C31 C32 59.7(3) . 7_565
Si1 N1 C31 C33 0.000(0) . .
Ti1 N1 C31 C33 180.000(0) . .
